data_7233188
loop_
_publ_author_name
'Nail M. Shavaleev'
'Rosario Scopelliti'
'Michael Gratzel'
'Mohammad K. Nazeeruddin'
'Antonio Pertegas'
'Cristina Roldan-Carmona'
'Daniel Tordera'
'Henk J. Bolink'

_publ_section_title
;
 Pulsed-current versus constant-voltage light-emitting electrochemical
 cells with trifluoromethyl-substituted cationic iridium(III) complexes
;
_journal_name_full 'Journal of Materials Chemistry C'
_journal_page_first 2241
_journal_page_last 2248
_journal_paper_doi 10.1039/C3TC00808H
_journal_volume 1
_journal_year 2013
_chemical_formula_moiety 'C42 H38 F6 Ir N4, F6 P'
_chemical_formula_sum 'C42 H38 F12 Ir N4 P'
_chemical_formula_weight 1049.93
_space_group_IT_number 14
_space_group_name_Hall '-P 2ybc'
_space_group_name_H-M_alt 'P 1 21/c 1'
_symmetry_cell_setting monoclinic
_symmetry_space_group_name_Hall '-P 2ybc'
_symmetry_space_group_name_H-M 'P 1 21/c 1'
_atom_sites_solution_hydrogens geom
_atom_sites_solution_primary direct
_atom_sites_solution_secondary difmap
_cell_angle_alpha 90.00
_cell_angle_beta 91.526(16)
_cell_angle_gamma 90.00
_cell_formula_units_Z 4
_cell_length_a 13.440(3)
_cell_length_b 13.5222(13)
_cell_length_c 26.448(6)
_cell_measurement_reflns_used 115
_cell_measurement_temperature 100(2)
_cell_measurement_theta_max 22
_cell_measurement_theta_min 3
_cell_volume 4804.9(16)
_computing_cell_refinement 'Dirax/lsq (Duisenberg & Schreurs, 1989-2000)'
_computing_data_collection 'Collect (Bruker AXS BV, 1997-2004)'
_computing_data_reduction 'EvalCCD (Duisenberg & Schreurs, 1990-2000)'
_computing_molecular_graphics 'Bruker SHELXTL'
_computing_publication_material 'Bruker SHELXTL'
_computing_structure_refinement 'SHELXL-97 (Sheldrick, 1997)'
_computing_structure_solution 'SHELXS-97 (Sheldrick, 1990)'
_diffrn_ambient_temperature 100(2)
_diffrn_measured_fraction_theta_full 0.986
_diffrn_measured_fraction_theta_max 0.986
_diffrn_measurement_device_type 'Bruker APEX II CCD'
_diffrn_measurement_method 'phi and omega scans'
_diffrn_radiation_monochromator graphite
_diffrn_radiation_source 'fine-focus sealed tube'
_diffrn_radiation_type MoK\a
_diffrn_radiation_wavelength 0.71073
_diffrn_reflns_av_R_equivalents 0.0900
_diffrn_reflns_av_sigmaI/netI 0.0695
_diffrn_reflns_limit_h_max 17
_diffrn_reflns_limit_h_min -17
_diffrn_reflns_limit_k_max 17
_diffrn_reflns_limit_k_min -17
_diffrn_reflns_limit_l_max 34
_diffrn_reflns_limit_l_min -34
_diffrn_reflns_number 52312
_diffrn_reflns_theta_full 27.50
_diffrn_reflns_theta_max 27.50
_diffrn_reflns_theta_min 3.01
_exptl_absorpt_coefficient_mu 2.890
_exptl_absorpt_correction_T_max 0.7456
_exptl_absorpt_correction_T_min 0.3690
_exptl_absorpt_correction_type multi-scan
_exptl_absorpt_process_details 'SADABS 2008, Bruker AXS, 2008'
_exptl_crystal_colour yellow
_exptl_crystal_density_diffrn 1.451
_exptl_crystal_density_method 'not measured'
_exptl_crystal_description platelet
_exptl_crystal_F_000 2072
_exptl_crystal_size_max 0.45
_exptl_crystal_size_mid 0.40
_exptl_crystal_size_min 0.07
_platon_squeeze_details
;
;
_refine_diff_density_max 4.247
_refine_diff_density_min -2.262
_refine_diff_density_rms 0.210
_refine_ls_extinction_method none
_refine_ls_goodness_of_fit_ref 1.080
_refine_ls_hydrogen_treatment constr
_refine_ls_matrix_type full
_refine_ls_number_parameters 541
_refine_ls_number_reflns 10899
_refine_ls_number_restraints 0
_refine_ls_restrained_S_all 1.080
_refine_ls_R_factor_all 0.0829
_refine_ls_R_factor_gt 0.0629
_refine_ls_shift/su_max 0.001
_refine_ls_shift/su_mean 0.000
_refine_ls_structure_factor_coef Fsqd
_refine_ls_weighting_details 'calc w=1/[\s^2^(Fo^2^)+(0.0882P)^2^+20.6754P] where P=(Fo^2^+2Fc^2^)/3'
_refine_ls_weighting_scheme calc
_refine_ls_wR_factor_gt 0.1552
_refine_ls_wR_factor_ref 0.1679
_reflns_number_gt 8408
_reflns_number_total 10899
_reflns_threshold_expression >2sigma(I)
_cod_data_source_file 1000003.cif
_cod_data_source_block PCOD1000003
_cod_original_cell_volume 4804.9(15)
_cod_original_sg_symbol_H-M 'P 21/c'
_cod_database_code 7233188

loop_
_symmetry_equiv_pos_as_xyz
'x, y, z'
'-x, y+1/2, -z+1/2'
'-x, -y, -z'
'x, -y-1/2, z-1/2'

loop_
_atom_site_label
_atom_site_type_symbol
_atom_site_fract_x
_atom_site_fract_y
_atom_site_fract_z
_atom_site_U_iso_or_equiv
_atom_site_adp_type
_atom_site_occupancy
_atom_site_symmetry_multiplicity
_atom_site_calc_flag
_atom_site_refinement_flags
_atom_site_disorder_assembly
_atom_site_disorder_group
Ir1 Ir 0.543717(19) 0.671134(19) 0.337772(9) 0.01782(10) Uani 1 1 d . . .
F1 F 0.9149(4) 0.3767(4) 0.2411(2) 0.0520(15) Uani 1 1 d . . .
F2 F 0.9007(6) 0.3047(5) 0.3113(2) 0.082(3) Uani 1 1 d . . .
F3 F 0.8080(5) 0.2641(5) 0.2480(3) 0.080(2) Uani 1 1 d . . .
F4 F 0.2309(4) 0.2771(4) 0.2879(2) 0.0453(13) Uani 1 1 d . . .
F5 F 0.1423(4) 0.3416(4) 0.34589(19) 0.0526(15) Uani 1 1 d . . .
F6 F 0.1267(4) 0.3929(4) 0.26799(19) 0.0415(12) Uani 1 1 d . . .
N1 N 0.6011(5) 0.6184(4) 0.4054(2) 0.0209(12) Uani 1 1 d . . .
N2 N 0.4837(5) 0.7073(4) 0.2681(2) 0.0205(12) Uani 1 1 d . . .
N3 N 0.4695(4) 0.7987(4) 0.3665(2) 0.0187(11) Uani 1 1 d . . .
N4 N 0.6590(4) 0.7804(4) 0.3434(2) 0.0203(12) Uani 1 1 d . . .
C1 C 0.5725(5) 0.6514(5) 0.4517(3) 0.0237(15) Uani 1 1 d . . .
H1 H 0.5221 0.7004 0.4536 0.028 Uiso 1 1 calc R . .
C2 C 0.6160(6) 0.6144(5) 0.4958(3) 0.0299(17) Uani 1 1 d . . .
H2 H 0.5956 0.6381 0.5277 0.036 Uiso 1 1 calc R . .
C3 C 0.6888(6) 0.5432(6) 0.4933(3) 0.0296(17) Uani 1 1 d . . .
H3 H 0.7188 0.5175 0.5235 0.036 Uiso 1 1 calc R . .
C4 C 0.7185(6) 0.5087(5) 0.4463(3) 0.0257(15) Uani 1 1 d . . .
H4 H 0.7695 0.4603 0.4441 0.031 Uiso 1 1 calc R . .
C5 C 0.6722(5) 0.5463(5) 0.4026(3) 0.0203(14) Uani 1 1 d . . .
C6 C 0.6902(5) 0.5136(5) 0.3498(2) 0.0227(14) Uani 1 1 d . . .
C7 C 0.7623(5) 0.4420(5) 0.3377(3) 0.0228(14) Uani 1 1 d . . .
H7 H 0.8021 0.4116 0.3635 0.027 Uiso 1 1 calc R . .
C8 C 0.7734(5) 0.4175(5) 0.2879(3) 0.0238(15) Uani 1 1 d . . .
C9 C 0.7170(6) 0.4623(5) 0.2496(3) 0.0284(17) Uani 1 1 d . . .
H9 H 0.7267 0.4447 0.2153 0.034 Uiso 1 1 calc R . .
C10 C 0.6453(6) 0.5337(5) 0.2617(3) 0.0262(16) Uani 1 1 d . . .
H10 H 0.6057 0.5630 0.2355 0.031 Uiso 1 1 calc R . .
C11 C 0.6317(5) 0.5620(5) 0.3122(3) 0.0216(14) Uani 1 1 d . . .
C12 C 0.4302(5) 0.5743(5) 0.3344(2) 0.0199(14) Uani 1 1 d . . .
C13 C 0.3966(5) 0.5104(5) 0.3718(2) 0.0229(14) Uani 1 1 d . . .
H13 H 0.4278 0.5125 0.4045 0.027 Uiso 1 1 calc R . .
C14 C 0.3190(6) 0.4439(6) 0.3629(3) 0.0267(16) Uani 1 1 d . . .
H14 H 0.2979 0.4012 0.3891 0.032 Uiso 1 1 calc R . .
C15 C 0.2722(6) 0.4407(5) 0.3147(3) 0.0253(15) Uani 1 1 d . . .
C16 C 0.3007(5) 0.5033(5) 0.2766(2) 0.0203(13) Uani 1 1 d . . .
H16 H 0.2684 0.5010 0.2442 0.024 Uiso 1 1 calc R . .
C17 C 0.3780(5) 0.5703(5) 0.2865(2) 0.0210(14) Uani 1 1 d . . .
C18 C 0.4108(6) 0.6466(5) 0.2501(3) 0.0246(15) Uani 1 1 d . . .
C19 C 0.3673(6) 0.6629(6) 0.2017(3) 0.0289(16) Uani 1 1 d . . .
H19 H 0.3176 0.6191 0.1887 0.035 Uiso 1 1 calc R . .
C20 C 0.3972(5) 0.7428(6) 0.1731(3) 0.0251(15) Uani 1 1 d . . .
H20 H 0.3673 0.7561 0.1408 0.030 Uiso 1 1 calc R . .
C21 C 0.4728(6) 0.8033(6) 0.1932(3) 0.0287(16) Uani 1 1 d . . .
H21 H 0.4949 0.8583 0.1742 0.034 Uiso 1 1 calc R . .
C22 C 0.5157(6) 0.7846(5) 0.2399(3) 0.0270(16) Uani 1 1 d . . .
H22 H 0.5679 0.8257 0.2525 0.032 Uiso 1 1 calc R . .
C23 C 0.8478(6) 0.3406(6) 0.2727(3) 0.0325(18) Uani 1 1 d . . .
C24 C 0.1926(6) 0.3651(6) 0.3041(3) 0.0264(16) Uani 1 1 d . . .
C25 C 0.3708(5) 0.8070(5) 0.3708(2) 0.0190(13) Uani 1 1 d . . .
H25 H 0.3297 0.7521 0.3621 0.023 Uiso 1 1 calc R . .
C26 C 0.3265(5) 0.8935(5) 0.3877(3) 0.0237(15) Uani 1 1 d . . .
H26 H 0.2562 0.8966 0.3905 0.028 Uiso 1 1 calc R . .
C27 C 0.3850(5) 0.9759(5) 0.4005(2) 0.0195(13) Uani 1 1 d . . .
C28 C 0.4878(5) 0.9673(5) 0.3945(3) 0.0241(15) Uani 1 1 d . . .
H28 H 0.5301 1.0219 0.4020 0.029 Uiso 1 1 calc R . .
C29 C 0.5280(5) 0.8784(5) 0.3776(2) 0.0222(14) Uani 1 1 d . . .
C30 C 0.6359(5) 0.8651(5) 0.3678(2) 0.0209(14) Uani 1 1 d . . .
C31 C 0.7079(5) 0.9327(5) 0.3828(2) 0.0200(14) Uani 1 1 d . . .
H31 H 0.6897 0.9905 0.4007 0.024 Uiso 1 1 calc R . .
C32 C 0.8085(5) 0.9160(5) 0.3714(2) 0.0228(15) Uani 1 1 d . . .
C33 C 0.8304(6) 0.8292(6) 0.3449(3) 0.0280(16) Uani 1 1 d . . .
H33 H 0.8970 0.8147 0.3362 0.034 Uiso 1 1 calc R . .
C34 C 0.7548(5) 0.7652(6) 0.3316(3) 0.0245(15) Uani 1 1 d . . .
H34 H 0.7708 0.7074 0.3131 0.029 Uiso 1 1 calc R . .
C35 C 0.3406(5) 1.0726(5) 0.4219(3) 0.0237(15) Uani 1 1 d . . .
C36 C 0.2264(6) 1.0756(6) 0.4160(3) 0.0362(19) Uani 1 1 d . . .
H36A H 0.1972 1.0302 0.4404 0.054 Uiso 1 1 calc R . .
H36B H 0.2065 1.0555 0.3816 0.054 Uiso 1 1 calc R . .
H36C H 0.2029 1.1430 0.4223 0.054 Uiso 1 1 calc R . .
C37 C 0.3811(6) 1.1617(5) 0.3933(3) 0.0320(17) Uani 1 1 d . . .
H37A H 0.3486 1.2222 0.4050 0.048 Uiso 1 1 calc R . .
H37B H 0.3677 1.1533 0.3570 0.048 Uiso 1 1 calc R . .
H37C H 0.4531 1.1668 0.3997 0.048 Uiso 1 1 calc R . .
C38 C 0.3696(6) 1.0788(6) 0.4783(3) 0.0333(18) Uani 1 1 d . . .
H38A H 0.3405 1.0229 0.4963 0.050 Uiso 1 1 calc R . .
H38B H 0.3447 1.1409 0.4923 0.050 Uiso 1 1 calc R . .
H38C H 0.4423 1.0767 0.4825 0.050 Uiso 1 1 calc R . .
C39 C 0.8924(5) 0.9869(6) 0.3893(3) 0.0264(15) Uani 1 1 d . . .
C40 C 0.8678(7) 1.0907(7) 0.3679(3) 0.041(2) Uani 1 1 d . . .
H40A H 0.8547 1.0860 0.3313 0.061 Uiso 1 1 calc R . .
H40B H 0.9243 1.1351 0.3745 0.061 Uiso 1 1 calc R . .
H40C H 0.8088 1.1168 0.3843 0.061 Uiso 1 1 calc R . .
C41 C 0.8924(7) 0.9910(7) 0.4475(3) 0.042(2) Uani 1 1 d . . .
H41A H 0.8286 1.0174 0.4585 0.063 Uiso 1 1 calc R . .
H41B H 0.9466 1.0339 0.4598 0.063 Uiso 1 1 calc R . .
H41C H 0.9020 0.9242 0.4612 0.063 Uiso 1 1 calc R . .
C42 C 0.9942(6) 0.9555(8) 0.3714(5) 0.056(3) Uani 1 1 d . . .
H42A H 1.0106 0.8900 0.3852 0.083 Uiso 1 1 calc R . .
H42B H 1.0443 1.0034 0.3832 0.083 Uiso 1 1 calc R . .
H42C H 0.9932 0.9527 0.3344 0.083 Uiso 1 1 calc R . .
P1 P 0.67204(17) 0.23207(15) 0.47865(7) 0.0295(4) Uani 1 1 d . . .
F7 F 0.7561(4) 0.2761(3) 0.44254(19) 0.0448(13) Uani 1 1 d . . .
F8 F 0.6504(4) 0.1443(3) 0.43777(17) 0.0346(11) Uani 1 1 d . . .
F9 F 0.7538(4) 0.1635(3) 0.50611(18) 0.0358(11) Uani 1 1 d . . .
F10 F 0.5889(4) 0.1869(3) 0.51371(17) 0.0338(10) Uani 1 1 d . . .
F11 F 0.6937(4) 0.3188(3) 0.51896(18) 0.0427(12) Uani 1 1 d . . .
F12 F 0.5887(4) 0.2995(4) 0.44992(18) 0.0419(12) Uani 1 1 d . . .

loop_
_atom_site_aniso_label
_atom_site_aniso_U_11
_atom_site_aniso_U_22
_atom_site_aniso_U_33
_atom_site_aniso_U_23
_atom_site_aniso_U_13
_atom_site_aniso_U_12
Ir1 0.02205(16) 0.01632(15) 0.01503(14) -0.00061(10) -0.00040(9) 0.00027(10)
F1 0.039(3) 0.044(3) 0.075(4) 0.007(3) 0.034(3) 0.005(2)
F2 0.112(6) 0.090(5) 0.047(3) 0.015(3) 0.018(4) 0.080(5)
F3 0.050(4) 0.049(4) 0.142(7) -0.056(4) 0.038(4) -0.012(3)
F4 0.044(3) 0.030(3) 0.061(3) -0.007(2) -0.005(2) -0.008(2)
F5 0.054(4) 0.072(4) 0.032(3) -0.007(3) 0.010(2) -0.034(3)
F6 0.025(3) 0.053(3) 0.046(3) -0.001(2) -0.009(2) -0.010(2)
N1 0.035(4) 0.011(3) 0.016(3) 0.000(2) -0.005(2) -0.002(2)
N2 0.032(3) 0.014(3) 0.015(3) 0.001(2) -0.001(2) 0.008(2)
N3 0.020(3) 0.017(3) 0.019(3) 0.001(2) 0.001(2) 0.001(2)
N4 0.019(3) 0.020(3) 0.021(3) 0.002(2) 0.003(2) 0.000(2)
C1 0.023(4) 0.020(4) 0.028(4) -0.002(3) 0.002(3) 0.002(3)
C2 0.053(5) 0.021(4) 0.015(3) -0.002(3) -0.006(3) -0.002(3)
C3 0.037(5) 0.026(4) 0.025(4) 0.002(3) -0.013(3) 0.004(3)
C4 0.032(4) 0.020(4) 0.026(3) 0.000(3) -0.004(3) 0.006(3)
C5 0.024(4) 0.014(3) 0.023(3) -0.001(3) 0.004(3) -0.007(3)
C6 0.024(4) 0.023(4) 0.021(3) 0.002(3) 0.001(3) -0.007(3)
C7 0.020(4) 0.021(4) 0.027(4) -0.002(3) 0.003(3) -0.005(3)
C8 0.026(4) 0.013(3) 0.033(4) 0.000(3) 0.008(3) 0.001(3)
C9 0.043(5) 0.020(4) 0.023(3) -0.007(3) 0.007(3) -0.007(3)
C10 0.038(5) 0.022(4) 0.018(3) 0.001(3) -0.003(3) 0.002(3)
C11 0.024(4) 0.018(3) 0.023(3) -0.004(3) 0.003(3) 0.001(3)
C12 0.027(4) 0.013(3) 0.020(3) -0.005(2) 0.005(3) 0.002(3)
C13 0.028(4) 0.022(4) 0.018(3) 0.006(3) -0.001(3) 0.002(3)
C14 0.031(4) 0.023(4) 0.026(4) 0.001(3) 0.004(3) -0.002(3)
C15 0.031(4) 0.023(4) 0.023(3) -0.007(3) 0.008(3) 0.001(3)
C16 0.022(4) 0.023(4) 0.016(3) -0.003(3) -0.004(2) -0.004(3)
C17 0.025(4) 0.022(4) 0.015(3) -0.002(3) 0.001(3) 0.003(3)
C18 0.027(4) 0.024(4) 0.023(3) 0.001(3) -0.002(3) 0.005(3)
C19 0.038(4) 0.030(4) 0.018(3) -0.005(3) 0.000(3) 0.005(3)
C20 0.026(4) 0.033(4) 0.016(3) -0.001(3) -0.001(3) 0.007(3)
C21 0.035(4) 0.031(4) 0.020(3) 0.002(3) 0.007(3) 0.005(3)
C22 0.029(4) 0.019(4) 0.032(4) 0.002(3) 0.001(3) -0.001(3)
C23 0.036(5) 0.023(4) 0.039(4) 0.000(3) 0.011(3) 0.002(3)
C24 0.022(4) 0.036(4) 0.021(3) -0.006(3) -0.004(3) -0.005(3)
C25 0.012(3) 0.024(4) 0.021(3) 0.000(3) -0.003(2) 0.001(3)
C26 0.019(4) 0.027(4) 0.025(3) 0.000(3) 0.000(3) -0.007(3)
C27 0.020(3) 0.019(3) 0.019(3) 0.002(3) -0.003(2) 0.009(3)
C28 0.026(4) 0.016(3) 0.031(4) 0.000(3) 0.000(3) -0.002(3)
C29 0.022(4) 0.027(4) 0.018(3) 0.000(3) 0.001(2) -0.001(3)
C30 0.024(4) 0.020(3) 0.019(3) 0.003(3) 0.000(3) 0.001(3)
C31 0.023(4) 0.017(3) 0.020(3) -0.001(3) -0.002(3) 0.001(3)
C32 0.024(4) 0.028(4) 0.016(3) 0.000(3) -0.007(3) -0.005(3)
C33 0.023(4) 0.032(4) 0.029(4) 0.005(3) 0.002(3) 0.000(3)
C34 0.022(4) 0.027(4) 0.025(3) -0.007(3) 0.000(3) 0.001(3)
C35 0.015(4) 0.018(3) 0.038(4) -0.003(3) 0.002(3) 0.006(3)
C36 0.035(5) 0.027(4) 0.047(5) -0.009(4) 0.006(4) -0.001(3)
C37 0.034(5) 0.020(4) 0.041(4) 0.006(3) 0.003(3) 0.005(3)
C38 0.041(5) 0.027(4) 0.032(4) -0.006(3) 0.007(3) -0.001(3)
C39 0.018(4) 0.032(4) 0.029(4) 0.000(3) -0.004(3) -0.004(3)
C40 0.044(5) 0.044(5) 0.033(4) 0.002(4) -0.006(4) -0.008(4)
C41 0.039(5) 0.049(5) 0.036(4) -0.004(4) -0.019(4) -0.014(4)
C42 0.013(4) 0.063(7) 0.090(8) -0.030(6) 0.006(4) -0.002(4)
P1 0.0454(13) 0.0215(10) 0.0218(9) -0.0022(7) 0.0044(8) -0.0018(8)
F7 0.065(4) 0.027(3) 0.043(3) 0.002(2) 0.020(2) -0.008(2)
F8 0.052(3) 0.023(2) 0.029(2) -0.0078(18) 0.005(2) 0.003(2)
F9 0.032(3) 0.037(3) 0.038(3) 0.002(2) 0.001(2) 0.002(2)
F10 0.043(3) 0.028(2) 0.031(2) -0.0001(18) 0.002(2) -0.003(2)
F11 0.065(4) 0.033(3) 0.031(2) -0.012(2) 0.001(2) -0.011(2)
F12 0.067(4) 0.027(2) 0.031(2) 0.004(2) 0.006(2) 0.008(2)

loop_
_atom_type_symbol
_atom_type_description
_atom_type_scat_dispersion_real
_atom_type_scat_dispersion_imag
_atom_type_scat_source
C C 0.0033 0.0016 'International Tables Vol C Tables 4.2.6.8 and 6.1.1.4'
H H 0.0000 0.0000 'International Tables Vol C Tables 4.2.6.8 and 6.1.1.4'
N N 0.0061 0.0033 'International Tables Vol C Tables 4.2.6.8 and 6.1.1.4'
F F 0.0171 0.0103 'International Tables Vol C Tables 4.2.6.8 and 6.1.1.4'
P P 0.1023 0.0942 'International Tables Vol C Tables 4.2.6.8 and 6.1.1.4'
Ir Ir -1.4442 7.9887 'International Tables Vol C Tables 4.2.6.8 and 6.1.1.4'

loop_
_geom_angle_atom_site_label_1
_geom_angle_atom_site_label_2
_geom_angle_atom_site_label_3
_geom_angle
_geom_angle_site_symmetry_1
_geom_angle_site_symmetry_3
C12 Ir1 C11 87.7(3) . .
C12 Ir1 N2 80.5(3) . .
C11 Ir1 N2 95.3(3) . .
C12 Ir1 N1 94.6(3) . .
C11 Ir1 N1 80.2(3) . .
N2 Ir1 N1 173.5(2) . .
C12 Ir1 N3 100.4(2) . .
C11 Ir1 N3 171.9(3) . .
N2 Ir1 N3 87.2(2) . .
N1 Ir1 N3 97.9(2) . .
C12 Ir1 N4 176.6(2) . .
C11 Ir1 N4 95.7(3) . .
N2 Ir1 N4 99.4(2) . .
N1 Ir1 N4 85.7(2) . .
N3 Ir1 N4 76.3(2) . .
C1 N1 C5 119.6(6) . .
C1 N1 Ir1 123.9(5) . .
C5 N1 Ir1 116.5(4) . .
C18 N2 C22 120.5(6) . .
C18 N2 Ir1 115.8(5) . .
C22 N2 Ir1 123.7(5) . .
C25 N3 C29 118.9(6) . .
C25 N3 Ir1 124.7(5) . .
C29 N3 Ir1 116.3(5) . .
C34 N4 C30 118.1(6) . .
C34 N4 Ir1 124.9(5) . .
C30 N4 Ir1 116.2(4) . .
N1 C1 C2 120.9(7) . .
N1 C1 H1 119.6 . .
C2 C1 H1 119.6 . .
C3 C2 C1 119.9(7) . .
C3 C2 H2 120.1 . .
C1 C2 H2 120.1 . .
C2 C3 C4 119.7(7) . .
C2 C3 H3 120.1 . .
C4 C3 H3 120.1 . .
C5 C4 C3 119.0(7) . .
C5 C4 H4 120.5 . .
C3 C4 H4 120.5 . .
N1 C5 C4 120.8(6) . .
N1 C5 C6 113.1(6) . .
C4 C5 C6 126.0(7) . .
C7 C6 C11 122.1(6) . .
C7 C6 C5 123.0(6) . .
C11 C6 C5 114.9(6) . .
C8 C7 C6 118.4(7) . .
C8 C7 H7 120.8 . .
C6 C7 H7 120.8 . .
C7 C8 C9 121.5(7) . .
C7 C8 C23 120.9(7) . .
C9 C8 C23 117.5(7) . .
C8 C9 C10 120.0(6) . .
C8 C9 H9 120.0 . .
C10 C9 H9 120.0 . .
C11 C10 C9 120.6(7) . .
C11 C10 H10 119.7 . .
C9 C10 H10 119.7 . .
C10 C11 C6 117.3(6) . .
C10 C11 Ir1 127.6(5) . .
C6 C11 Ir1 115.0(5) . .
C13 C12 C17 116.3(6) . .
C13 C12 Ir1 129.0(5) . .
C17 C12 Ir1 114.7(5) . .
C14 C13 C12 122.3(6) . .
C14 C13 H13 118.9 . .
C12 C13 H13 118.9 . .
C13 C14 C15 119.2(7) . .
C13 C14 H14 120.4 . .
C15 C14 H14 120.4 . .
C16 C15 C14 121.2(7) . .
C16 C15 C24 119.6(6) . .
C14 C15 C24 119.2(6) . .
C15 C16 C17 118.7(6) . .
C15 C16 H16 120.6 . .
C17 C16 H16 120.6 . .
C16 C17 C12 122.3(6) . .
C16 C17 C18 124.1(6) . .
C12 C17 C18 113.5(6) . .
N2 C18 C19 120.2(7) . .
N2 C18 C17 114.7(6) . .
C19 C18 C17 125.0(7) . .
C20 C19 C18 119.9(7) . .
C20 C19 H19 120.0 . .
C18 C19 H19 120.0 . .
C19 C20 C21 117.8(7) . .
C19 C20 H20 121.1 . .
C21 C20 H20 121.1 . .
C22 C21 C20 121.2(7) . .
C22 C21 H21 119.4 . .
C20 C21 H21 119.4 . .
N2 C22 C21 120.3(7) . .
N2 C22 H22 119.8 . .
C21 C22 H22 119.8 . .
F2 C23 F3 107.2(8) . .
F2 C23 F1 105.0(8) . .
F3 C23 F1 104.3(7) . .
F2 C23 C8 113.3(7) . .
F3 C23 C8 114.0(7) . .
F1 C23 C8 112.2(6) . .
F6 C24 F5 108.3(6) . .
F6 C24 F4 105.5(6) . .
F5 C24 F4 104.7(7) . .
F6 C24 C15 113.3(7) . .
F5 C24 C15 112.3(6) . .
F4 C24 C15 112.1(6) . .
N3 C25 C26 122.1(6) . .
N3 C25 H25 119.0 . .
C26 C25 H25 119.0 . .
C25 C26 C27 120.3(7) . .
C25 C26 H26 119.8 . .
C27 C26 H26 119.8 . .
C28 C27 C26 117.1(6) . .
C28 C27 C35 120.1(6) . .
C26 C27 C35 122.7(6) . .
C29 C28 C27 120.0(7) . .
C29 C28 H28 120.0 . .
C27 C28 H28 120.0 . .
N3 C29 C28 121.6(7) . .
N3 C29 C30 115.2(6) . .
C28 C29 C30 123.1(7) . .
N4 C30 C31 121.9(6) . .
N4 C30 C29 114.9(6) . .
C31 C30 C29 123.2(6) . .
C30 C31 C32 120.1(6) . .
C30 C31 H31 120.0 . .
C32 C31 H31 120.0 . .
C33 C32 C31 117.1(6) . .
C33 C32 C39 120.7(7) . .
C31 C32 C39 122.1(6) . .
C34 C33 C32 119.4(7) . .
C34 C33 H33 120.3 . .
C32 C33 H33 120.3 . .
N4 C34 C33 123.3(7) . .
N4 C34 H34 118.3 . .
C33 C34 H34 118.3 . .
C37 C35 C38 110.6(6) . .
C37 C35 C36 107.3(6) . .
C38 C35 C36 108.9(6) . .
C37 C35 C27 109.8(6) . .
C38 C35 C27 108.1(6) . .
C36 C35 C27 112.2(6) . .
C35 C36 H36A 109.5 . .
C35 C36 H36B 109.5 . .
H36A C36 H36B 109.5 . .
C35 C36 H36C 109.5 . .
H36A C36 H36C 109.5 . .
H36B C36 H36C 109.5 . .
C35 C37 H37A 109.5 . .
C35 C37 H37B 109.5 . .
H37A C37 H37B 109.5 . .
C35 C37 H37C 109.5 . .
H37A C37 H37C 109.5 . .
H37B C37 H37C 109.5 . .
C35 C38 H38A 109.5 . .
C35 C38 H38B 109.5 . .
H38A C38 H38B 109.5 . .
C35 C38 H38C 109.5 . .
H38A C38 H38C 109.5 . .
H38B C38 H38C 109.5 . .
C42 C39 C41 110.2(7) . .
C42 C39 C32 112.8(7) . .
C41 C39 C32 107.9(6) . .
C42 C39 C40 109.0(7) . .
C41 C39 C40 109.1(7) . .
C32 C39 C40 107.7(6) . .
C39 C40 H40A 109.5 . .
C39 C40 H40B 109.5 . .
H40A C40 H40B 109.5 . .
C39 C40 H40C 109.5 . .
H40A C40 H40C 109.5 . .
H40B C40 H40C 109.5 . .
C39 C41 H41A 109.5 . .
C39 C41 H41B 109.5 . .
H41A C41 H41B 109.5 . .
C39 C41 H41C 109.5 . .
H41A C41 H41C 109.5 . .
H41B C41 H41C 109.5 . .
C39 C42 H42A 109.5 . .
C39 C42 H42B 109.5 . .
H42A C42 H42B 109.5 . .
C39 C42 H42C 109.5 . .
H42A C42 H42C 109.5 . .
H42B C42 H42C 109.5 . .
F10 P1 F9 89.9(3) . .
F10 P1 F11 90.6(3) . .
F9 P1 F11 90.7(3) . .
F10 P1 F7 179.0(3) . .
F9 P1 F7 90.0(3) . .
F11 P1 F7 90.3(3) . .
F10 P1 F12 90.1(3) . .
F9 P1 F12 178.7(3) . .
F11 P1 F12 90.6(3) . .
F7 P1 F12 90.0(3) . .
F10 P1 F8 89.5(3) . .
F9 P1 F8 89.3(3) . .
F11 P1 F8 179.8(3) . .
F7 P1 F8 89.5(3) . .
F12 P1 F8 89.4(3) . .

loop_
_geom_bond_atom_site_label_1
_geom_bond_atom_site_label_2
_geom_bond_distance
_geom_bond_site_symmetry_2
Ir1 C12 2.011(7) .
Ir1 C11 2.019(7) .
Ir1 N2 2.050(5) .
Ir1 N1 2.056(5) .
Ir1 N3 2.142(6) .
Ir1 N4 2.143(6) .
F1 C23 1.337(9) .
F2 C23 1.321(11) .
F3 C23 1.328(10) .
F4 C24 1.369(9) .
F5 C24 1.348(9) .
F6 C24 1.340(9) .
N1 C1 1.367(9) .
N1 C5 1.369(9) .
N2 C18 1.355(10) .
N2 C22 1.361(9) .
N3 C25 1.340(9) .
N3 C29 1.361(9) .
N4 C34 1.349(9) .
N4 C30 1.354(9) .
C1 C2 1.385(10) .
C1 H1 0.9500 .
C2 C3 1.376(11) .
C2 H2 0.9500 .
C3 C4 1.397(10) .
C3 H3 0.9500 .
C4 C5 1.393(10) .
C4 H4 0.9500 .
C5 C6 1.491(9) .
C6 C7 1.411(10) .
C6 C11 1.413(10) .
C7 C8 1.373(10) .
C7 H7 0.9500 .
C8 C9 1.387(11) .
C8 C23 1.505(10) .
C9 C10 1.406(11) .
C9 H9 0.9500 .
C10 C11 1.405(9) .
C10 H10 0.9500 .
C12 C13 1.398(9) .
C12 C17 1.432(9) .
C13 C14 1.392(10) .
C13 H13 0.9500 .
C14 C15 1.409(10) .
C14 H14 0.9500 .
C15 C16 1.377(10) .
C15 C24 1.501(10) .
C16 C17 1.398(10) .
C16 H16 0.9500 .
C17 C18 1.486(10) .
C18 C19 1.411(10) .
C19 C20 1.385(11) .
C19 H19 0.9500 .
C20 C21 1.398(11) .
C20 H20 0.9500 .
C21 C22 1.373(10) .
C21 H21 0.9500 .
C22 H22 0.9500 .
C25 C26 1.391(10) .
C25 H25 0.9500 .
C26 C27 1.400(10) .
C26 H26 0.9500 .
C27 C28 1.400(10) .
C27 C35 1.551(9) .
C28 C29 1.396(10) .
C28 H28 0.9500 .
C29 C30 1.492(10) .
C30 C31 1.381(10) .
C31 C32 1.411(10) .
C31 H31 0.9500 .
C32 C33 1.403(10) .
C32 C39 1.544(10) .
C33 C34 1.374(10) .
C33 H33 0.9500 .
C34 H34 0.9500 .
C35 C37 1.531(10) .
C35 C38 1.535(11) .
C35 C36 1.538(11) .
C36 H36A 0.9800 .
C36 H36B 0.9800 .
C36 H36C 0.9800 .
C37 H37A 0.9800 .
C37 H37B 0.9800 .
C37 H37C 0.9800 .
C38 H38A 0.9800 .
C38 H38B 0.9800 .
C38 H38C 0.9800 .
C39 C42 1.519(11) .
C39 C41 1.541(11) .
C39 C40 1.546(12) .
C40 H40A 0.9800 .
C40 H40B 0.9800 .
C40 H40C 0.9800 .
C41 H41A 0.9800 .
C41 H41B 0.9800 .
C41 H41C 0.9800 .
C42 H42A 0.9800 .
C42 H42B 0.9800 .
C42 H42C 0.9800 .
P1 F10 1.592(5) .
P1 F9 1.598(5) .
P1 F11 1.607(5) .
P1 F7 1.613(5) .
P1 F12 1.619(6) .
P1 F8 1.626(5) .

loop_
_geom_torsion_atom_site_label_1
_geom_torsion_atom_site_label_2
_geom_torsion_atom_site_label_3
_geom_torsion_atom_site_label_4
_geom_torsion
_geom_torsion_site_symmetry_1
_geom_torsion_site_symmetry_2
_geom_torsion_site_symmetry_3
_geom_torsion_site_symmetry_4
C12 Ir1 N1 C1 -88.4(6) . . . .
C11 Ir1 N1 C1 -175.2(6) . . . .
N3 Ir1 N1 C1 12.8(6) . . . .
N4 Ir1 N1 C1 88.3(6) . . . .
C12 Ir1 N1 C5 91.8(5) . . . .
C11 Ir1 N1 C5 5.0(5) . . . .
N3 Ir1 N1 C5 -167.0(5) . . . .
N4 Ir1 N1 C5 -91.5(5) . . . .
C12 Ir1 N2 C18 -8.1(5) . . . .
C11 Ir1 N2 C18 78.7(5) . . . .
N3 Ir1 N2 C18 -109.1(5) . . . .
N4 Ir1 N2 C18 175.3(5) . . . .
C12 Ir1 N2 C22 174.3(6) . . . .
C11 Ir1 N2 C22 -99.0(6) . . . .
N3 Ir1 N2 C22 73.2(6) . . . .
N4 Ir1 N2 C22 -2.3(6) . . . .
C12 Ir1 N3 C25 -9.9(6) . . . .
N2 Ir1 N3 C25 69.9(5) . . . .
N1 Ir1 N3 C25 -106.1(5) . . . .
N4 Ir1 N3 C25 170.3(6) . . . .
C12 Ir1 N3 C29 174.8(5) . . . .
N2 Ir1 N3 C29 -105.3(5) . . . .
N1 Ir1 N3 C29 78.7(5) . . . .
N4 Ir1 N3 C29 -4.9(5) . . . .
C11 Ir1 N4 C34 0.0(6) . . . .
N2 Ir1 N4 C34 -96.3(6) . . . .
N1 Ir1 N4 C34 79.7(6) . . . .
N3 Ir1 N4 C34 178.9(6) . . . .
C11 Ir1 N4 C30 -169.4(5) . . . .
N2 Ir1 N4 C30 94.2(5) . . . .
N1 Ir1 N4 C30 -89.8(5) . . . .
N3 Ir1 N4 C30 9.5(5) . . . .
C5 N1 C1 C2 1.4(10) . . . .
Ir1 N1 C1 C2 -178.4(5) . . . .
N1 C1 C2 C3 -0.2(12) . . . .
C1 C2 C3 C4 0.1(12) . . . .
C2 C3 C4 C5 -1.1(12) . . . .
C1 N1 C5 C4 -2.4(10) . . . .
Ir1 N1 C5 C4 177.4(5) . . . .
C1 N1 C5 C6 176.1(6) . . . .
Ir1 N1 C5 C6 -4.1(7) . . . .
C3 C4 C5 N1 2.3(11) . . . .
C3 C4 C5 C6 -176.0(7) . . . .
N1 C5 C6 C7 178.1(6) . . . .
C4 C5 C6 C7 -3.5(11) . . . .
N1 C5 C6 C11 0.1(9) . . . .
C4 C5 C6 C11 178.5(7) . . . .
C11 C6 C7 C8 -1.7(10) . . . .
C5 C6 C7 C8 -179.6(6) . . . .
C6 C7 C8 C9 1.0(11) . . . .
C6 C7 C8 C23 -179.0(7) . . . .
C7 C8 C9 C10 -0.9(11) . . . .
C23 C8 C9 C10 179.1(7) . . . .
C8 C9 C10 C11 1.5(11) . . . .
C9 C10 C11 C6 -2.1(11) . . . .
C9 C10 C11 Ir1 173.6(6) . . . .
C7 C6 C11 C10 2.2(10) . . . .
C5 C6 C11 C10 -179.7(6) . . . .
C7 C6 C11 Ir1 -174.0(5) . . . .
C5 C6 C11 Ir1 4.0(8) . . . .
C12 Ir1 C11 C10 84.4(7) . . . .
N2 Ir1 C11 C10 4.1(7) . . . .
N1 Ir1 C11 C10 179.5(7) . . . .
N4 Ir1 C11 C10 -95.9(7) . . . .
C12 Ir1 C11 C6 -99.8(6) . . . .
N2 Ir1 C11 C6 179.9(5) . . . .
N1 Ir1 C11 C6 -4.8(5) . . . .
N4 Ir1 C11 C6 79.9(5) . . . .
C11 Ir1 C12 C13 91.1(6) . . . .
N2 Ir1 C12 C13 -173.1(7) . . . .
N1 Ir1 C12 C13 11.2(6) . . . .
N3 Ir1 C12 C13 -87.8(6) . . . .
C11 Ir1 C12 C17 -88.1(5) . . . .
N2 Ir1 C12 C17 7.7(5) . . . .
N1 Ir1 C12 C17 -168.0(5) . . . .
N3 Ir1 C12 C17 93.1(5) . . . .
C17 C12 C13 C14 2.1(10) . . . .
Ir1 C12 C13 C14 -177.0(5) . . . .
C12 C13 C14 C15 -0.2(11) . . . .
C13 C14 C15 C16 -1.2(11) . . . .
C13 C14 C15 C24 176.5(7) . . . .
C14 C15 C16 C17 0.5(11) . . . .
C24 C15 C16 C17 -177.2(7) . . . .
C15 C16 C17 C12 1.6(10) . . . .
C15 C16 C17 C18 -175.3(6) . . . .
C13 C12 C17 C16 -2.8(10) . . . .
Ir1 C12 C17 C16 176.4(5) . . . .
C13 C12 C17 C18 174.3(6) . . . .
Ir1 C12 C17 C18 -6.4(8) . . . .
C22 N2 C18 C19 0.2(10) . . . .
Ir1 N2 C18 C19 -177.6(5) . . . .
C22 N2 C18 C17 -175.5(6) . . . .
Ir1 N2 C18 C17 6.8(8) . . . .
C16 C17 C18 N2 176.8(6) . . . .
C12 C17 C18 N2 -0.3(9) . . . .
C16 C17 C18 C19 1.4(11) . . . .
C12 C17 C18 C19 -175.7(7) . . . .
N2 C18 C19 C20 -1.9(11) . . . .
C17 C18 C19 C20 173.3(7) . . . .
C18 C19 C20 C21 2.0(11) . . . .
C19 C20 C21 C22 -0.4(11) . . . .
C18 N2 C22 C21 1.5(10) . . . .
Ir1 N2 C22 C21 179.0(5) . . . .
C20 C21 C22 N2 -1.3(11) . . . .
C7 C8 C23 F2 -2.4(11) . . . .
C9 C8 C23 F2 177.6(8) . . . .
C7 C8 C23 F3 120.5(9) . . . .
C9 C8 C23 F3 -59.4(10) . . . .
C7 C8 C23 F1 -121.1(8) . . . .
C9 C8 C23 F1 58.9(10) . . . .
C16 C15 C24 F6 -29.0(10) . . . .
C14 C15 C24 F6 153.2(7) . . . .
C16 C15 C24 F5 -152.1(7) . . . .
C14 C15 C24 F5 30.1(10) . . . .
C16 C15 C24 F4 90.3(8) . . . .
C14 C15 C24 F4 -87.5(8) . . . .
C29 N3 C25 C26 -1.9(10) . . . .
Ir1 N3 C25 C26 -177.1(5) . . . .
N3 C25 C26 C27 0.4(10) . . . .
C25 C26 C27 C28 1.4(10) . . . .
C25 C26 C27 C35 -177.1(6) . . . .
C26 C27 C28 C29 -1.6(10) . . . .
C35 C27 C28 C29 176.9(6) . . . .
C25 N3 C29 C28 1.7(10) . . . .
Ir1 N3 C29 C28 177.2(5) . . . .
C25 N3 C29 C30 -175.3(6) . . . .
Ir1 N3 C29 C30 0.2(7) . . . .
C27 C28 C29 N3 0.1(10) . . . .
C27 C28 C29 C30 176.9(6) . . . .
C34 N4 C30 C31 -3.2(10) . . . .
Ir1 N4 C30 C31 167.0(5) . . . .
C34 N4 C30 C29 177.6(6) . . . .
Ir1 N4 C30 C29 -12.3(7) . . . .
N3 C29 C30 N4 7.9(9) . . . .
C28 C29 C30 N4 -169.0(6) . . . .
N3 C29 C30 C31 -171.3(6) . . . .
C28 C29 C30 C31 11.7(10) . . . .
N4 C30 C31 C32 1.9(10) . . . .
C29 C30 C31 C32 -178.9(6) . . . .
C30 C31 C32 C33 -0.1(10) . . . .
C30 C31 C32 C39 -177.3(6) . . . .
C31 C32 C33 C34 -0.3(10) . . . .
C39 C32 C33 C34 177.0(7) . . . .
C30 N4 C34 C33 2.8(10) . . . .
Ir1 N4 C34 C33 -166.4(6) . . . .
C32 C33 C34 N4 -1.1(11) . . . .
C28 C27 C35 C37 49.7(9) . . . .
C26 C27 C35 C37 -131.9(7) . . . .
C28 C27 C35 C38 -71.1(8) . . . .
C26 C27 C35 C38 107.4(7) . . . .
C28 C27 C35 C36 168.9(6) . . . .
C26 C27 C35 C36 -12.7(10) . . . .
C33 C32 C39 C42 4.4(10) . . . .
C31 C32 C39 C42 -178.5(8) . . . .
C33 C32 C39 C41 -117.5(8) . . . .
C31 C32 C39 C41 59.6(9) . . . .
C33 C32 C39 C40 124.8(7) . . . .
C31 C32 C39 C40 -58.1(9) . . . .

loop_
_platon_squeeze_void_nr
_platon_squeeze_void_average_x
_platon_squeeze_void_average_y
_platon_squeeze_void_average_z
_platon_squeeze_void_volume
_platon_squeeze_void_count_electrons
_platon_squeeze_void_content
1 0.000 0.000 0.000 550 153 ' '
2 0.000 0.500 0.500 550 155 ' '
